data_2005257
loop_
_publ_author_name
'Zelen\'ak, V.'
'Gy\"oryov\'a, K.'
'C\'isarov\'a, I.'
'Loub, J.'

_publ_section_title
;
 Diiodobis(nicotinamide-<i>N</i>^1^-acetate-<i>O</i>)zinc(II)
;
_journal_issue 8
_journal_name_full 'Acta Crystallographica Section C'
_journal_page_first 1917
_journal_page_last 1919
_journal_paper_doi 10.1107/S0108270196004295
_journal_volume 52
_journal_year 1996
_chemical_formula_iupac '[Zn I2 (C8 H8 N2 O3)2]'
_chemical_formula_sum 'C16 H16 I2 N4 O6 Zn'
_chemical_formula_weight 679.5
_chemical_name_systematic
;
Diiodo-bis(nicotinamide-N^1^-acetato)zinc(II)
;
_space_group_IT_number 15
_symmetry_cell_setting monoclinic
_symmetry_space_group_name_Hall '-C 2yc'
_symmetry_space_group_name_H-M 'C 1 2/c 1'
_audit_creation_method SHELXL
_cell_angle_alpha 90
_cell_angle_beta 93.599(6)
_cell_angle_gamma 90
_cell_formula_units_Z 4
_cell_length_a 14.0585(9)
_cell_length_b 7.6504(4)
_cell_length_c 18.655(1)
_cell_measurement_reflns_used 25
_cell_measurement_temperature 293(2)
_cell_measurement_theta_max 19
_cell_measurement_theta_min 18
_cell_volume 2002.4(2)
_computing_cell_refinement CAD4/PC
_computing_data_collection CAD4/PC
_computing_data_reduction CADRED
_computing_molecular_graphics 'ORTEP (Johnson, 1965)'
_computing_publication_material SHELXL93
_computing_structure_refinement 'SHELXL93 (Sheldrick, 1993)'
_computing_structure_solution 'SHELXS86 (Sheldrick, 1990)'
_diffrn_ambient_temperature 293(2)
_diffrn_measurement_device CAD4-MACHIII/PC
_diffrn_measurement_method \w-2\q
_diffrn_radiation_monochromator graphite
_diffrn_radiation_source 'fine-focus sealed tube'
_diffrn_radiation_type MoK\a
_diffrn_radiation_wavelength 0.71069
_diffrn_reflns_av_R_equivalents 0.0257
_diffrn_reflns_av_sigmaI/netI 0.0239
_diffrn_reflns_limit_h_max 17
_diffrn_reflns_limit_h_min -17
_diffrn_reflns_limit_k_max 9
_diffrn_reflns_limit_k_min 0
_diffrn_reflns_limit_l_max 23
_diffrn_reflns_limit_l_min -23
_diffrn_reflns_number 4190
_diffrn_reflns_theta_max 26.97
_diffrn_reflns_theta_min 2.19
_diffrn_standards_decay_% 1
_diffrn_standards_interval_time 60
_diffrn_standards_number 3
_exptl_absorpt_coefficient_mu 4.352
_exptl_absorpt_correction_T_max 0.314
_exptl_absorpt_correction_T_min 0.210
_exptl_absorpt_correction_type 'analytical (AGNOSTIC; Templeton & Templeton, 1978)'
_exptl_crystal_colour 'pale yellow'
_exptl_crystal_density_diffrn 2.254
_exptl_crystal_density_meas ?
_exptl_crystal_description hexagon
_exptl_crystal_F_000 1296
_exptl_crystal_size_max 0.46
_exptl_crystal_size_mid 0.38
_exptl_crystal_size_min 0.35
_refine_diff_density_max 0.630
_refine_diff_density_min -0.851
_refine_ls_extinction_coef 0.0053(2)
_refine_ls_extinction_method 'SHELXL93 (Sheldrick, 1993)'
_refine_ls_goodness_of_fit_all 1.113
_refine_ls_goodness_of_fit_obs 1.126
_refine_ls_hydrogen_treatment refall
_refine_ls_matrix_type full
_refine_ls_number_parameters 165
_refine_ls_number_reflns 2179
_refine_ls_number_restraints 0
_refine_ls_restrained_S_all 1.113
_refine_ls_restrained_S_obs 1.126
_refine_ls_R_factor_all 0.0221
_refine_ls_R_factor_obs 0.0208
_refine_ls_shift/esd_max 0.001
_refine_ls_shift/esd_mean 0.000
_refine_ls_structure_factor_coef Fsqd
_refine_ls_weighting_details 'w = 1/[\s^2^(Fo^2^)+(0.0269P)^2^+2.6660P] where P=(Fo^2^+2Fc^2^)/3'
_refine_ls_weighting_scheme calc
_refine_ls_wR_factor_all 0.0537
_refine_ls_wR_factor_obs 0.0531
_reflns_number_observed 2089
_reflns_number_total 2179
_reflns_observed_criterion >4sigma(I)
_cod_data_source_file jz1127.cif
_cod_data_source_block iania
_cod_depositor_comments
;
The following automatic conversions were performed:
'_symmetry_cell_setting' value 'Monoclinic' changed to 'monoclinic'
according to '/home/saulius/struct/CIF-dictionaries/cif_core.dic'
dictionary named 'cif_core.dic' version 2.4.1 from 2010-06-29.

Automatic conversion script
Id: cif_fix_enum 1527 2010-12-29 10:47:43Z saulius 

The following automatic conversions were performed:

'_symmetry_cell_setting' value 'Monoclinic' changed to 'monoclinic'
according to /home/saulius/struct/CIF-dictionaries/cif_core.dic
dictionary named 'cif_core.dic' version 2.4.1 from
2010-06-29.

'_geom_bond_publ_flag' value 'Yes' changed to 'yes'
according to /home/saulius/struct/CIF-dictionaries/cif_core.dic
dictionary named 'cif_core.dic' version 2.4.1 from 2010-06-29 (15
times).

'_geom_angle_publ_flag' value 'Yes' changed to 'yes'
according to /home/saulius/struct/CIF-dictionaries/cif_core.dic
dictionary named 'cif_core.dic' version 2.4.1 from 2010-06-29 (22
times).

Automatic conversion script
Id: cif_fix_values 1715 2011-07-08 13:25:40Z adriana 

The following automatic conversions were performed:

'_exptl_crystal_density_meas' value 'not measured' was changed to '?'
- the value is perceived as not measured.

Automatic conversion script
Id: cif_fix_values 3008 2015-01-20 13:52:24Z robertas 

The following automatic conversions were performed:

'_refine_ls_weighting_scheme' value 'calc w =
1/[\s^2^(Fo^2^)+(0.0269P)^2^+2.6660P] where P=(Fo^2^+2Fc^2^)/3' was
changed to 'calc'. New tag '_refine_ls_weighting_details' was
created. The value of the new tag was set to 'w =
1/[\s^2^(Fo^2^)+(0.0269P)^2^+2.6660P] where P=(Fo^2^+2Fc^2^)/3'.

Automatic conversion script
Id: cif_fix_values 3143 2015-03-26 13:38:13Z robertas 
;
_cod_original_sg_symbol_H-M C2/c
_cod_database_code 2005257

loop_
_symmetry_equiv_pos_as_xyz
'x, y, z'
'-x, y, -z+1/2'
'x+1/2, y+1/2, z'
'-x+1/2, y+1/2, -z+1/2'
'-x, -y, -z'
'x, -y, z+1/2'
'-x+1/2, -y+1/2, -z'
'x+1/2, -y+1/2, z+1/2'

loop_
_atom_site_aniso_label
_atom_site_aniso_U_11
_atom_site_aniso_U_22
_atom_site_aniso_U_33
_atom_site_aniso_U_12
_atom_site_aniso_U_13
_atom_site_aniso_U_23
I 0.03390(12) 0.03127(12) 0.02953(12) 0.00418(6) 0.00954(7) -0.00134(6)
Zn 0.0268(2) 0.0244(2) 0.0189(2) 0.000 -0.00014(13) 0.000
O1 0.0334(8) 0.0261(8) 0.0206(7) -0.0043(7) -0.0024(6) 0.0016(6)
O2 0.0531(12) 0.0445(11) 0.0184(8) -0.0126(9) 0.0047(8) -0.0013(7)
N1 0.0319(9) 0.0204(8) 0.0189(9) 0.0000(7) -0.0019(7) -0.0011(7)
C1 0.0235(10) 0.0272(11) 0.0196(10) 0.0002(8) -0.0014(8) -0.0007(8)
C2 0.0395(13) 0.0243(11) 0.0190(11) -0.0038(10) -0.0012(9) 0.0023(8)
C3 0.0257(10) 0.0251(10) 0.0180(10) 0.0026(9) 0.0035(8) -0.0020(8)
C4 0.0253(10) 0.0222(10) 0.0194(10) -0.0001(8) -0.0003(8) -0.0006(8)
C8 0.0256(10) 0.0280(11) 0.0251(11) 0.0011(9) -0.0016(8) -0.0002(9)
C6 0.0309(11) 0.0340(12) 0.0273(11) 0.0095(10) 0.0032(9) -0.0057(10)
C5 0.0313(11) 0.0304(11) 0.0174(10) 0.0033(9) 0.0031(8) -0.0011(8)
C7 0.0320(11) 0.0278(11) 0.0264(11) 0.0085(9) -0.0043(9) -0.0021(9)
O3 0.0324(9) 0.0621(13) 0.0371(10) 0.0175(9) 0.0081(8) 0.0117(9)
N2 0.0363(11) 0.0484(14) 0.0242(10) 0.0130(11) -0.0020(9) 0.0077(9)

loop_
_atom_site_label
_atom_site_occupancy
_atom_site_fract_x
_atom_site_fract_y
_atom_site_fract_z
_atom_site_U_iso_or_equiv
_atom_site_thermal_displace_type
_atom_site_calc_flag
_atom_site_refinement_flags
_atom_site_type_symbol
I 1 .11084(1) .02424(2) .184401(8) .03125(9) Uani d . I
Zn 1 0 .23157(5) .25 .0234(1) Uani d S Zn
O1 1 .0736(1) .3835(2) .32160(9) .0269(3) Uani d . O
O2 1 .1140(2) .5363(3) .2264(1) .0386(4) Uani d . O
N1 1 .1229(1) .6505(2) .4153(1) .0239(4) Uani d . N
C1 1 .1048(2) .5192(3) .2910(1) .0236(4) Uani d . C
C2 1 .1299(2) .6788(3) .3374(1) .0277(5) Uani d . C
C3 1 .1904(2) .5543(3) .4515(1) .0229(4) Uani d . C
C4 1 .1876(2) .5271(3) .5245(1) .0224(4) Uani d . C
C8 1 .2694(2) .4224(3) .5592(1) .0264(4) Uani d . C
C6 1 .0452(2) .7006(3) .5220(1) .0307(5) Uani d . C
C5 1 .1136(2) .6005(3) .5602(1) .0263(5) Uani d . C
C7 1 .0514(2) .7234(3) .4495(1) .0290(5) Uani d . C
O3 1 .3372(1) .3877(3) .5240(1) .0436(5) Uani d . O
N2 1 .2631(2) .3747(3) .6270(1) .0364(5) Uani d . N
H6 1 .012(2) .786(5) .424(2) .041(9) Uiso d . H
H3 1 .236(2) .509(3) .431(2) .020(7) Uiso d . H
H7 1 .308(2) .319(4) .647(2) .030(7) Uiso d . H
H1 1 .188(2) .717(4) .330(2) .029(7) Uiso d . H
H2 1 .082(2) .768(4) .325(2) .037(8) Uiso d . H
H8 1 .219(3) .394(5) .647(2) .05(1) Uiso d . H
H4 1 .112(2) .582(4) .606(2) .036(8) Uiso d . H
H5 1 -.005(2) .753(4) .543(2) .041(9) Uiso d . H

loop_
_atom_type_symbol
_atom_type_description
_atom_type_scat_dispersion_real
_atom_type_scat_dispersion_imag
_atom_type_scat_source
C C 0.0033 0.0016 'International Tables Vol C Tables 4.2.6.8 and 6.1.1.4'
H H 0.0000 0.0000 'International Tables Vol C Tables 4.2.6.8 and 6.1.1.4'
N N 0.0061 0.0033 'International Tables Vol C Tables 4.2.6.8 and 6.1.1.4'
O O 0.0106 0.0060 'International Tables Vol C Tables 4.2.6.8 and 6.1.1.4'
Zn Zn 0.2839 1.4301 'International Tables Vol C Tables 4.2.6.8 and 6.1.1.4'
I I -0.4742 1.8119 'International Tables Vol C Tables 4.2.6.8 and 6.1.1.4'

loop_
_geom_angle_atom_site_label_1
_geom_angle_atom_site_label_2
_geom_angle_atom_site_label_3
_geom_angle_site_symmetry_1
_geom_angle_site_symmetry_3
_geom_angle
_geom_angle_publ_flag
O1 Zn O1 . 2 109.24(9) yes
O1 Zn I . . 111.68(5) yes
O1 Zn I 2 . 109.94(5) ?
O1 Zn I . 2 109.94(5) yes
O1 Zn I 2 2 111.68(5) ?
I Zn I . 2 104.29(2) yes
C1 O1 Zn . . 110.52(14) yes
C7 N1 C3 . . 120.7(2) yes
C7 N1 C2 . . 120.2(2) yes
C3 N1 C2 . . 119.0(2) yes
O2 C1 O1 . . 125.9(2) yes
O2 C1 C2 . . 115.9(2) yes
O1 C1 C2 . . 118.1(2) yes
N1 C2 C1 . . 114.4(2) yes
N1 C2 H1 . . 109.(2) ?
C1 C2 H1 . . 111.(2) ?
N1 C2 H2 . . 105.(2) ?
C1 C2 H2 . . 107.0(19) ?
H1 C2 H2 . . 111.(3) ?
N1 C3 C4 . . 121.0(2) yes
N1 C3 H3 . . 122.(2) ?
C4 C3 H3 . . 117.(2) ?
C3 C4 C5 . . 118.7(2) yes
C3 C4 C8 . . 115.7(2) yes
C5 C4 C8 . . 125.5(2) yes
O3 C8 N2 . . 123.7(2) yes
O3 C8 C4 . . 118.9(2) yes
N2 C8 C4 . . 117.4(2) yes
C7 C6 C5 . . 119.3(2) yes
C7 C6 H5 . . 117.(2) ?
C5 C6 H5 . . 123.(2) ?
C4 C5 C6 . . 119.5(2) yes
C4 C5 H4 . . 118.(2) ?
C6 C5 H4 . . 123.(2) ?
N1 C7 C6 . . 120.7(2) yes
N1 C7 H6 . . 117.(2) ?
C6 C7 H6 . . 123.(2) ?
C8 N2 H7 . . 118.(2) ?
C8 N2 H8 . . 121.(3) ?
H7 N2 H8 . . 121.(4) ?

loop_
_geom_bond_atom_site_label_1
_geom_bond_atom_site_label_2
_geom_bond_site_symmetry_2
_geom_bond_distance
_geom_bond_publ_flag
I Zn . 2.5848(3) yes
Zn O1 . 2.008(2) yes
Zn O1 2 2.008(2) ?
Zn I 2 2.5848(3) ?
O1 C1 . 1.276(3) yes
O2 C1 . 1.226(3) yes
N1 C7 . 1.346(3) yes
N1 C3 . 1.348(3) yes
N1 C2 . 1.477(3) yes
C1 C2 . 1.526(3) yes
C2 H1 . 0.89(3) ?
C2 H2 . 0.97(3) ?
C3 C4 . 1.380(3) yes
C3 H3 . 0.84(3) ?
C4 C5 . 1.389(3) yes
C4 C8 . 1.514(3) yes
C8 O3 . 1.220(3) yes
C8 N2 . 1.324(3) yes
C6 C7 . 1.373(4) yes
C6 C5 . 1.390(3) yes
C6 H5 . 0.92(3) ?
C5 H4 . 0.86(3) ?
C7 H6 . 0.86(3) ?
N2 H7 . 0.83(3) ?
N2 H8 . 0.76(4) ?

loop_
_geom_torsion_atom_site_label_1
_geom_torsion_atom_site_label_2
_geom_torsion_atom_site_label_3
_geom_torsion_atom_site_label_4
_geom_torsion_site_symmetry_1
_geom_torsion
O1 Zn O1 C1 2 -36.92(13)
I Zn O1 C1 . 84.9(2)
I Zn O1 C1 2 -159.80(14)
Zn O1 C1 O2 . -19.3(3)
Zn O1 C1 C2 . 158.2(2)
C7 N1 C2 C1 . -107.7(2)
C3 N1 C2 C1 . 73.8(3)
O2 C1 C2 N1 . -176.9(2)
O1 C1 C2 N1 . 5.3(3)
C7 N1 C3 C4 . 0.4(3)
C2 N1 C3 C4 . 178.9(2)
N1 C3 C4 C5 . 0.2(3)
N1 C3 C4 C8 . -177.8(2)
C3 C4 C8 O3 . 8.9(3)
C5 C4 C8 O3 . -169.0(3)
C3 C4 C8 N2 . -171.6(2)
C5 C4 C8 N2 . 10.5(3)
C3 C4 C5 C6 . -0.7(3)
C8 C4 C5 C6 . 177.1(2)
C7 C6 C5 C4 . 0.8(4)
C3 N1 C7 C6 . -0.4(4)
C2 N1 C7 C6 . -178.8(2)
C5 C6 C7 N1 . -0.2(4)
